data_7228308
loop_
_publ_author_name
'shukla, rahul'
'Khan, Imtiaz'
'Ibrar, Aliya'
'Simpson, Jim'
'Chopra, Deepak'

_publ_section_title
;
 Complex Electronic interplay of &#xF073;-hole and \p-hole interactions in
 crystals of halogen substituted 1,3,4-oxadiazol-2(3H)-thiones
;
_journal_name_full CrystEngComm
_journal_paper_doi 10.1039/C7CE00678K
_journal_year 2017
_chemical_formula_moiety 'C9 H7 Cl N2 O S'
_chemical_formula_sum 'C9 H7 Cl N2 O S'
_chemical_formula_weight 226.68
_space_group_crystal_system monoclinic
_space_group_IT_number 14
_space_group_name_Hall '-P 2ybc'
_space_group_name_H-M_alt 'P 1 21/c 1'
_symmetry_space_group_name_Hall '-P 2ybc'
_symmetry_space_group_name_H-M 'P 1 21/c 1'
_atom_sites_solution_hydrogens mixed
_audit_creation_method SHELXL-2014/7
_audit_update_record
;
2017-03-19 deposited with the CCDC.
2017-05-23 downloaded from the CCDC.
;
_cell_angle_alpha 90
_cell_angle_beta 116.878(2)
_cell_angle_gamma 90
_cell_formula_units_Z 8
_cell_length_a 12.7860(5)
_cell_length_b 12.8784(5)
_cell_length_c 13.3520(6)
_cell_measurement_reflns_used 9861
_cell_measurement_temperature 91(2)
_cell_measurement_theta_max 28.80
_cell_measurement_theta_min 2.33
_cell_volume 1961.07(14)
_computing_cell_refinement 'APEX2 and SAINT (Bruker, 2011)'
_computing_data_collection 'APEX2 (Bruker, 2011)'
_computing_data_reduction 'SAINT (Bruker, 2011)'
_computing_molecular_graphics 'Mercury (Macrae et al., 2006)'
_computing_publication_material
;
'SHELXL-2014/7 (Sheldrick, 2014), enCIFer (Allen <i>et al.</i>, 2004), 
PLATON (Spek, 2009),  PublCIF (Westrip 2010), WINGX (Farrugia 1997)
;
_computing_structure_refinement
;
'SHELXL-2014/7 (Sheldrick, 2014) & TITAN (Hunter & Simpson, 1999)
;
_computing_structure_solution
;
SHELXS-97 (Sheldrick, 2008) & TITAN (Hunter & Simpson, 1999)
;
_diffrn_ambient_temperature 91(2)
_diffrn_measured_fraction_theta_full 1.000
_diffrn_measured_fraction_theta_max 0.998
_diffrn_measurement_device_type 'Bruker APEXII CCD area detector'
_diffrn_measurement_method '\w scans'
_diffrn_radiation_type MoK\a
_diffrn_radiation_wavelength 0.71073
_diffrn_reflns_av_R_equivalents 0.1333
_diffrn_reflns_av_unetI/netI 0.0545
_diffrn_reflns_Laue_measured_fraction_full 1.000
_diffrn_reflns_Laue_measured_fraction_max 0.998
_diffrn_reflns_limit_h_max 17
_diffrn_reflns_limit_h_min -17
_diffrn_reflns_limit_k_max 17
_diffrn_reflns_limit_k_min -17
_diffrn_reflns_limit_l_max 16
_diffrn_reflns_limit_l_min -18
_diffrn_reflns_number 49037
_diffrn_reflns_point_group_measured_fraction_full 1.000
_diffrn_reflns_point_group_measured_fraction_max 0.998
_diffrn_reflns_theta_full 25.242
_diffrn_reflns_theta_max 29.052
_diffrn_reflns_theta_min 1.786
_diffrn_source 'fine-focus sealed tube'
_exptl_absorpt_coefficient_mu 0.567
_exptl_absorpt_correction_T_max 0.7458
_exptl_absorpt_correction_T_min 0.6522
_exptl_absorpt_correction_type multi-scan
_exptl_absorpt_process_details 'SADABS (Bruker 2011)'
_exptl_crystal_colour colorless
_exptl_crystal_density_diffrn 1.536
_exptl_crystal_density_method 'not measured'
_exptl_crystal_description 'irregular block'
_exptl_crystal_F_000 928
_exptl_crystal_size_max 0.700
_exptl_crystal_size_mid 0.580
_exptl_crystal_size_min 0.280
_refine_diff_density_max 0.475
_refine_diff_density_min -0.370
_refine_diff_density_rms 0.085
_refine_ls_extinction_method none
_refine_ls_goodness_of_fit_ref 1.100
_refine_ls_hydrogen_treatment mixed
_refine_ls_matrix_type full
_refine_ls_number_parameters 259
_refine_ls_number_reflns 5234
_refine_ls_number_restraints 0
_refine_ls_restrained_S_all 1.100
_refine_ls_R_factor_all 0.0535
_refine_ls_R_factor_gt 0.0413
_refine_ls_shift/su_max 0.001
_refine_ls_shift/su_mean 0.000
_refine_ls_structure_factor_coef Fsqd
_refine_ls_weighting_details 'w=1/[\s^2^(Fo^2^)+(0.0595P)^2^] where P=(Fo^2^+2Fc^2^)/3'
_refine_ls_weighting_scheme calc
_refine_ls_wR_factor_gt 0.1104
_refine_ls_wR_factor_ref 0.1160
_reflns_Friedel_coverage 0.000
_reflns_number_gt 4070
_reflns_number_total 5234
_reflns_threshold_expression 'I > 2\s(I)'
_cod_data_source_file c7ce00678k2.cif
_cod_data_source_block OT3
_cod_database_code 7228308
_shelx_shelxl_version_number 2014/7
_shelx_space_group_comment
;
The symmetry employed for this shelxl refinement is uniquely defined
by the following loop, which should always be used as a source of
symmetry information in preference to the above space-group names.
They are only intended as comments.
;
_shelx_estimated_absorpt_t_min 0.692
_shelx_estimated_absorpt_t_max 0.857
_exptl_absorpt_special_details
;
?
;

loop_
_space_group_symop_operation_xyz
'x, y, z'
'-x, y+1/2, -z+1/2'
'-x, -y, -z'
'x, -y-1/2, z-1/2'

loop_
_atom_site_label
_atom_site_type_symbol
_atom_site_fract_x
_atom_site_fract_y
_atom_site_fract_z
_atom_site_U_iso_or_equiv
_atom_site_adp_type
_atom_site_occupancy
_atom_site_site_symmetry_order
_atom_site_calc_flag
_atom_site_refinement_flags_posn
_atom_site_refinement_flags_adp
O1 O 0.04495(10) 0.35668(9) 0.29173(10) 0.0185(3) Uani 1 1 d . .
C12 C 0.04311(14) 0.41440(12) 0.37751(14) 0.0171(3) Uani 1 1 d . .
S12 S 0.15819(4) 0.47978(4) 0.46981(4) 0.02074(12) Uani 1 1 d . .
N13 N -0.06499(13) 0.40575(11) 0.36505(12) 0.0183(3) Uani 1 1 d . .
H13N H -0.0877(18) 0.4323(14) 0.4044(17) 0.022 Uiso 1 1 d . U
N14 N -0.13613(12) 0.34697(11) 0.27320(12) 0.0199(3) Uani 1 1 d . .
C15 C -0.06721(14) 0.31894(13) 0.23178(14) 0.0186(4) Uani 1 1 d . .
C16 C -0.09444(16) 0.25345(14) 0.13175(15) 0.0241(4) Uani 1 1 d . .
H16A H -0.1806 0.2486 0.0866 0.029 Uiso 1 1 calc R U
H16B H -0.0639 0.1825 0.1565 0.029 Uiso 1 1 calc R U
C11' C -0.04164(15) 0.29637(13) 0.05888(14) 0.0219(4) Uani 1 1 d . .
C12' C -0.10600(16) 0.35993(13) -0.03326(15) 0.0235(4) Uani 1 1 d . .
H11' H -0.1855 0.3752 -0.0524 0.028 Uiso 1 1 calc R U
C13' C -0.05602(16) 0.40109(14) -0.09713(16) 0.0252(4) Uani 1 1 d . .
H13' H -0.1005 0.4444 -0.1597 0.030 Uiso 1 1 calc R U
C14' C 0.05951(16) 0.37844(13) -0.06871(14) 0.0215(4) Uani 1 1 d . .
Cl14 Cl 0.12490(4) 0.43068(3) -0.14753(4) 0.02919(14) Uani 1 1 d . .
C15' C 0.12620(15) 0.31481(14) 0.02231(15) 0.0238(4) Uani 1 1 d . .
H15' H 0.2057 0.2997 0.0411 0.029 Uiso 1 1 calc R U
C16' C 0.07416(15) 0.27427(14) 0.08452(15) 0.0235(4) Uani 1 1 d . .
H16' H 0.1186 0.2302 0.1464 0.028 Uiso 1 1 calc R U
O2 O 0.46121(10) 0.12814(8) 0.74751(9) 0.0174(3) Uani 1 1 d . .
C22 C 0.46202(15) 0.06940(12) 0.83324(14) 0.0173(4) Uani 1 1 d . .
S22 S 0.34550(4) 0.00495(3) 0.82391(4) 0.02066(12) Uani 1 1 d . .
N23 N 0.56882(12) 0.07951(11) 0.91707(12) 0.0179(3) Uani 1 1 d . .
H23N H 0.5960(17) 0.0561(14) 0.9870(16) 0.021 Uiso 1 1 d . U
N24 N 0.63905(12) 0.14488(10) 0.88980(12) 0.0185(3) Uani 1 1 d . .
C25 C 0.57094(14) 0.17170(12) 0.78855(14) 0.0161(3) Uani 1 1 d . .
C26 C 0.59491(14) 0.24510(13) 0.71581(14) 0.0182(4) Uani 1 1 d . .
H26A H 0.6807 0.2502 0.7428 0.022 Uiso 1 1 calc R U
H26B H 0.5659 0.3149 0.7221 0.022 Uiso 1 1 calc R U
C21' C 0.53773(14) 0.21251(12) 0.59352(14) 0.0171(3) Uani 1 1 d . .
C22' C 0.43093(14) 0.25572(13) 0.51869(14) 0.0189(4) Uani 1 1 d . .
H22' H 0.3966 0.3086 0.5438 0.023 Uiso 1 1 calc R U
C23' C 0.37388(15) 0.22244(13) 0.40769(14) 0.0198(4) Uani 1 1 d . .
H23' H 0.3010 0.2521 0.3569 0.024 Uiso 1 1 calc R U
C24' C 0.42513(15) 0.14546(13) 0.37256(14) 0.0190(4) Uani 1 1 d . .
Cl24 Cl 0.35023(4) 0.09978(3) 0.23472(4) 0.02529(13) Uani 1 1 d . .
C25' C 0.53260(15) 0.10316(13) 0.44417(14) 0.0206(4) Uani 1 1 d . .
H25' H 0.5677 0.0519 0.4180 0.025 Uiso 1 1 calc R U
C26' C 0.58841(15) 0.13664(13) 0.55469(14) 0.0191(4) Uani 1 1 d . .
H26' H 0.6620 0.1076 0.6046 0.023 Uiso 1 1 calc R U

loop_
_atom_site_aniso_label
_atom_site_aniso_U_11
_atom_site_aniso_U_22
_atom_site_aniso_U_33
_atom_site_aniso_U_23
_atom_site_aniso_U_13
_atom_site_aniso_U_12
O1 0.0144(6) 0.0210(6) 0.0195(6) -0.0035(5) 0.0071(5) -0.0010(5)
C12 0.0160(8) 0.0184(8) 0.0168(8) 0.0024(7) 0.0074(7) 0.0014(7)
S12 0.0137(2) 0.0274(2) 0.0204(2) -0.00451(17) 0.00697(18) -0.00409(17)
N13 0.0148(7) 0.0232(8) 0.0167(7) -0.0031(6) 0.0069(6) -0.0017(6)
N14 0.0171(7) 0.0209(7) 0.0196(7) -0.0020(6) 0.0064(6) -0.0031(6)
C15 0.0152(8) 0.0166(8) 0.0216(9) 0.0013(7) 0.0060(7) -0.0026(7)
C16 0.0230(9) 0.0216(9) 0.0269(10) -0.0068(8) 0.0107(8) -0.0038(7)
C11' 0.0218(9) 0.0204(9) 0.0211(9) -0.0090(7) 0.0076(8) -0.0016(7)
C12' 0.0153(8) 0.0254(9) 0.0251(10) -0.0062(8) 0.0051(7) 0.0033(7)
C13' 0.0220(9) 0.0236(9) 0.0237(10) -0.0013(7) 0.0047(8) 0.0058(7)
C14' 0.0247(9) 0.0190(8) 0.0209(9) -0.0019(7) 0.0105(8) 0.0035(7)
Cl14 0.0306(3) 0.0279(3) 0.0324(3) 0.00505(19) 0.0172(2) 0.00670(19)
C15' 0.0163(9) 0.0275(9) 0.0245(9) -0.0010(8) 0.0066(7) 0.0086(8)
C16' 0.0211(9) 0.0251(9) 0.0203(9) 0.0012(7) 0.0058(8) 0.0064(7)
O2 0.0142(6) 0.0170(6) 0.0190(6) 0.0005(5) 0.0057(5) -0.0012(5)
C22 0.0171(8) 0.0160(8) 0.0192(9) 0.0014(7) 0.0085(7) 0.0034(7)
S22 0.0168(2) 0.0218(2) 0.0223(2) 0.00163(17) 0.00786(19) -0.00285(17)
N23 0.0148(7) 0.0210(7) 0.0171(7) 0.0034(6) 0.0066(6) 0.0009(6)
N24 0.0159(7) 0.0190(7) 0.0205(8) 0.0015(6) 0.0082(6) 0.0003(6)
C25 0.0144(8) 0.0153(8) 0.0179(8) -0.0020(7) 0.0068(7) 0.0007(6)
C26 0.0154(8) 0.0164(8) 0.0208(9) -0.0008(7) 0.0064(7) -0.0022(7)
C21' 0.0149(8) 0.0167(8) 0.0188(8) 0.0019(6) 0.0067(7) -0.0045(6)
C22' 0.0179(8) 0.0167(8) 0.0240(9) 0.0010(7) 0.0111(7) -0.0001(7)
C23' 0.0154(8) 0.0186(8) 0.0227(9) 0.0046(7) 0.0061(7) -0.0009(7)
C24' 0.0186(9) 0.0196(8) 0.0182(8) -0.0002(7) 0.0078(7) -0.0067(7)
Cl24 0.0237(2) 0.0288(2) 0.0198(2) -0.00336(17) 0.00675(19) -0.00443(18)
C25' 0.0198(9) 0.0195(8) 0.0232(9) -0.0023(7) 0.0103(8) -0.0020(7)
C26' 0.0130(8) 0.0205(8) 0.0207(9) 0.0033(7) 0.0048(7) 0.0007(7)

loop_
_atom_type_symbol
_atom_type_description
_atom_type_scat_dispersion_real
_atom_type_scat_dispersion_imag
_atom_type_scat_source
C C 0.0033 0.0016 'International Tables Vol C Tables 4.2.6.8 and 6.1.1.4'
H H 0.0000 0.0000 'International Tables Vol C Tables 4.2.6.8 and 6.1.1.4'
N N 0.0061 0.0033 'International Tables Vol C Tables 4.2.6.8 and 6.1.1.4'
O O 0.0106 0.0060 'International Tables Vol C Tables 4.2.6.8 and 6.1.1.4'
S S 0.1246 0.1234 'International Tables Vol C Tables 4.2.6.8 and 6.1.1.4'
Cl Cl 0.1484 0.1585 'International Tables Vol C Tables 4.2.6.8 and 6.1.1.4'

loop_
_geom_angle_atom_site_label_1
_geom_angle_atom_site_label_2
_geom_angle_atom_site_label_3
_geom_angle
_geom_angle_site_symmetry_3
C12 O1 C15 105.64(12) .
N13 C12 O1 105.11(14) .
N13 C12 S12 131.51(14) .
O1 C12 S12 123.36(12) .
C12 N13 N14 113.02(14) .
C12 N13 H13N 124.3(15) .
N14 N13 H13N 122.7(15) .
C15 N14 N13 103.43(14) .
N14 C15 O1 112.77(14) .
N14 C15 C16 128.32(15) .
O1 C15 C16 118.91(15) .
C15 C16 C11' 112.29(14) .
C15 C16 H16A 109.1 .
C11' C16 H16A 109.1 .
C15 C16 H16B 109.1 .
C11' C16 H16B 109.1 .
H16A C16 H16B 107.9 .
C16' C11' C12' 118.39(17) .
C16' C11' C16 120.05(16) .
C12' C11' C16 121.55(16) .
C13' C12' C11' 121.09(17) .
C13' C12' H11' 119.5 .
C11' C12' H11' 119.5 .
C14' C13' C12' 119.04(17) .
C14' C13' H13' 120.5 .
C12' C13' H13' 120.5 .
C13' C14' C15' 121.43(17) .
C13' C14' Cl14 119.81(14) .
C15' C14' Cl14 118.76(14) .
C16' C15' C14' 118.45(17) .
C16' C15' H15' 120.8 .
C14' C15' H15' 120.8 .
C15' C16' C11' 121.60(16) .
C15' C16' H16' 119.2 .
C11' C16' H16' 119.2 .
C22 O2 C25 105.78(12) .
N23 C22 O2 105.53(14) .
N23 C22 S22 131.32(14) .
O2 C22 S22 123.13(12) .
C22 N23 N24 112.24(14) .
C22 N23 H23N 128.2(13) .
N24 N23 H23N 119.1(12) .
C25 N24 N23 103.16(13) .
N24 C25 O2 113.27(14) .
N24 C25 C26 128.31(15) .
O2 C25 C26 118.36(14) .
C25 C26 C21' 112.77(13) .
C25 C26 H26A 109.0 .
C21' C26 H26A 109.0 .
C25 C26 H26B 109.0 .
C21' C26 H26B 109.0 .
H26A C26 H26B 107.8 .
C22' C21' C26' 118.86(16) .
C22' C21' C26 120.08(15) .
C26' C21' C26 121.02(15) .
C23' C22' C21' 120.87(16) .
C23' C22' H22' 119.6 .
C21' C22' H22' 119.6 .
C24' C23' C22' 118.81(15) .
C24' C23' H23' 120.6 .
C22' C23' H23' 120.6 .
C23' C24' C25' 121.57(16) .
C23' C24' Cl24 118.72(13) .
C25' C24' Cl24 119.71(13) .
C24' Cl24 S12 169.51(6) 4_565
C24' C25' C26' 119.09(16) .
C24' C25' H25' 120.5 .
C26' C25' H25' 120.5 .
C25' C26' C21' 120.76(16) .
C25' C26' H26' 119.6 .
C21' C26' H26' 119.6 .

loop_
_geom_bond_atom_site_label_1
_geom_bond_atom_site_label_2
_geom_bond_distance
_geom_bond_site_symmetry_2
O1 C12 1.3744(19) .
O1 C15 1.3769(19) .
C12 N13 1.320(2) .
C12 S12 1.6593(17) .
N13 N14 1.3769(19) .
N13 H13N 0.784(19) .
N14 C15 1.286(2) .
C15 C16 1.482(2) .
C16 C11' 1.517(2) .
C16 H16A 0.9900 .
C16 H16B 0.9900 .
C11' C16' 1.390(2) .
C11' C12' 1.395(2) .
C12' C13' 1.382(3) .
C12' H11' 0.9500 .
C13' C14' 1.380(2) .
C13' H13' 0.9500 .
C14' C15' 1.392(2) .
C14' Cl14 1.7478(18) .
C15' C16' 1.380(3) .
C15' H15' 0.9500 .
C16' H16' 0.9500 .
O2 C22 1.3681(19) .
O2 C25 1.3742(19) .
C22 N23 1.324(2) .
C22 S22 1.6603(17) .
N23 N24 1.3939(19) .
N23 H23N 0.889(19) .
N24 C25 1.281(2) .
C25 C26 1.483(2) .
C26 C21' 1.516(2) .
C26 H26A 0.9900 .
C26 H26B 0.9900 .
C21' C22' 1.393(2) .
C21' C26' 1.395(2) .
C22' C23' 1.391(2) .
C22' H22' 0.9500 .
C23' C24' 1.382(2) .
C23' H23' 0.9500 .
C24' C25' 1.382(2) .
C24' Cl24 1.7484(17) .
Cl24 S12 3.4259(6) 4_565
C25' C26' 1.386(2) .
C25' H25' 0.9500 .
C26' H26' 0.9500 .

loop_
_geom_hbond_atom_site_label_D
_geom_hbond_atom_site_label_H
_geom_hbond_atom_site_label_A
_geom_hbond_distance_DH
_geom_hbond_distance_HA
_geom_hbond_distance_DA
_geom_hbond_angle_DHA
_geom_hbond_site_symmetry_A
N13 H13N S12 0.784(19) 2.507(19) 3.2911(16) 178.9(19) 3_566
C26 H26A N14 0.99 2.52 3.382(2) 145.3 4_666
C26' H26' N14 0.95 2.61 3.416(2) 142.8 4_666
N23 H23N S22 0.889(19) 2.417(19) 3.3043(15) 175.4(17) 3_657

loop_
_geom_torsion_atom_site_label_1
_geom_torsion_atom_site_label_2
_geom_torsion_atom_site_label_3
_geom_torsion_atom_site_label_4
_geom_torsion
_geom_torsion_site_symmetry_4
C15 O1 C12 N13 1.29(16) .
C15 O1 C12 S12 -177.42(12) .
O1 C12 N13 N14 -1.51(18) .
S12 C12 N13 N14 177.05(13) .
C12 N13 N14 C15 1.08(19) .
N13 N14 C15 O1 -0.18(18) .
N13 N14 C15 C16 179.63(17) .
C12 O1 C15 N14 -0.70(18) .
C12 O1 C15 C16 179.47(14) .
N14 C15 C16 C11' 136.72(19) .
O1 C15 C16 C11' -43.5(2) .
C15 C16 C11' C16' 83.9(2) .
C15 C16 C11' C12' -94.87(19) .
C16' C11' C12' C13' -0.7(3) .
C16 C11' C12' C13' 178.08(16) .
C11' C12' C13' C14' 0.1(3) .
C12' C13' C14' C15' 0.3(3) .
C12' C13' C14' Cl14 -179.39(14) .
C13' C14' C15' C16' 0.0(3) .
Cl14 C14' C15' C16' 179.67(14) .
C14' C15' C16' C11' -0.6(3) .
C12' C11' C16' C15' 1.0(3) .
C16 C11' C16' C15' -177.82(16) .
C25 O2 C22 N23 -0.90(16) .
C25 O2 C22 S22 177.70(11) .
O2 C22 N23 N24 0.81(18) .
S22 C22 N23 N24 -177.62(12) .
C22 N23 N24 C25 -0.37(18) .
N23 N24 C25 O2 -0.24(18) .
N23 N24 C25 C26 176.88(16) .
C22 O2 C25 N24 0.73(18) .
C22 O2 C25 C26 -176.70(14) .
N24 C25 C26 C21' 144.49(17) .
O2 C25 C26 C21' -38.5(2) .
C25 C26 C21' C22' 97.53(18) .
C25 C26 C21' C26' -80.21(19) .
C26' C21' C22' C23' 1.5(2) .
C26 C21' C22' C23' -176.28(14) .
C21' C22' C23' C24' 0.0(2) .
C22' C23' C24' C25' -1.7(2) .
C22' C23' C24' Cl24 177.24(12) .
C23' C24' Cl24 S12 -31.6(4) 4_565
C25' C24' Cl24 S12 147.4(3) 4_565
C23' C24' C25' C26' 2.0(3) .
Cl24 C24' C25' C26' -176.97(13) .
C24' C25' C26' C21' -0.5(3) .
C22' C21' C26' C25' -1.3(2) .
C26 C21' C26' C25' 176.51(15) .
